data_7715080
loop_
_publ_author_name
'Salvarese, Nicola'
'Morellato, Nicol&#xf2;'
'Gobbi, Carolina'
'Gandin, Valentina'
'De Franco, Michele'
'Marzano, Cristina'
'Dolmella, Alessandro'
'Bolzati, Cristina'

_publ_section_title
;
 Synthesis, characterization and <i>in vitro</i> cytotoxicity of
 gallium(III)-dithiocarbamate complexes.
;
_journal_issue 10
_journal_name_full 'Dalton transactions (Cambridge, England : 2003)'
_journal_page_first 4526
_journal_page_last 4543
_journal_paper_doi 10.1039/d3dt03552b
_journal_volume 53
_journal_year 2024
_chemical_formula_moiety 'C9 H18 Ga N3 S6'
_chemical_formula_sum 'C9 H18 Ga N3 S6'
_chemical_formula_weight 430.34
_space_group_crystal_system monoclinic
_space_group_IT_number 15
_space_group_name_Hall '-I 2ya'
_space_group_name_H-M_alt 'I 1 2/a 1'
_atom_sites_solution_hydrogens geom
_atom_sites_solution_primary direct
_atom_sites_solution_secondary difmap
_audit_creation_date 2023-12-18
_audit_creation_method
;
Olex2 1.5
(compiled 2023.08.24 svn.re1ec1418 for OlexSys, GUI svn.r6817)
;
_audit_update_record
;
2023-12-20 deposited with the CCDC.	2024-01-25 downloaded from the CCDC.
;
_cell_angle_alpha 90
_cell_angle_beta 105.711(3)
_cell_angle_gamma 90
_cell_formula_units_Z 16
_cell_length_a 17.0141(4)
_cell_length_b 14.1126(3)
_cell_length_c 30.8701(8)
_cell_measurement_reflns_used 10470
_cell_measurement_temperature 175(4)
_cell_measurement_theta_max 29.4890
_cell_measurement_theta_min 2.5020
_cell_volume 7135.4(3)
_computing_cell_refinement
;
CrysAlisPro, Agilent Technologies,
Version 1.171.36.28 (release 01-02-2013 CrysAlis171 .NET)
(compiled Feb  1 2013,16:14:44)
;
_computing_data_collection
;
CrysAlisPro, Agilent Technologies,
Version 1.171.36.28 (release 01-02-2013 CrysAlis171 .NET)
(compiled Feb  1 2013,16:14:44)
;
_computing_data_reduction
;
CrysAlisPro, Agilent Technologies,
Version 1.171.36.28 (release 01-02-2013 CrysAlis171 .NET)
(compiled Feb  1 2013,16:14:44)
;
_computing_molecular_graphics 'Olex2 1.5 (Dolomanov et al., 2009)'
_computing_publication_material 'Olex2 1.5 (Dolomanov et al., 2009)'
_computing_structure_refinement 'SHELXL 2018/3 (Sheldrick, 2015)'
_computing_structure_solution 'SHELXS  (Sheldrick, 2008)'
_diffrn_ambient_temperature 175(4)
_diffrn_detector_area_resol_mean 16.1274
_diffrn_measured_fraction_theta_full 0.999
_diffrn_measured_fraction_theta_max 0.889
_diffrn_measurement_details
;
#__ type_ start__ end____ width___ exp.time_
  1 omega   19.00   87.00   0.5000   10.0000
omega____ theta____ kappa____ phi______ frames
    -       19.9509   57.0000  120.0000 136

#__ type_ start__ end____ width___ exp.time_
  2 omega   41.00   78.00   0.5000   10.0000
omega____ theta____ kappa____ phi______ frames
    -       19.9509  179.0000   60.0000 74

#__ type_ start__ end____ width___ exp.time_
  3 omega   -1.00   92.00   0.5000   10.0000
omega____ theta____ kappa____ phi______ frames
    -       19.9509   38.0000 -120.0000 186

#__ type_ start__ end____ width___ exp.time_
  4 omega  -24.00   18.00   0.5000   10.0000
omega____ theta____ kappa____ phi______ frames
    -      -20.1072  -99.0000 -120.0000 84

#__ type_ start__ end____ width___ exp.time_
  5 omega  -49.00   41.00   0.5000   10.0000
omega____ theta____ kappa____ phi______ frames
    -       19.9509  -57.0000  120.0000 180

#__ type_ start__ end____ width___ exp.time_
  6 omega  -68.00  -20.00   0.5000   10.0000
omega____ theta____ kappa____ phi______ frames
    -      -20.1072  110.0000 -101.0000 96

#__ type_ start__ end____ width___ exp.time_
  7 omega  -89.00    1.00   0.5000   10.0000
omega____ theta____ kappa____ phi______ frames
    -      -20.1072  -57.0000    0.0000 180
;
_diffrn_measurement_device_type 'Xcalibur, Eos, Gemini'
_diffrn_measurement_method '\w scans'
_diffrn_orient_matrix_UB_11 -0.0233845000
_diffrn_orient_matrix_UB_12 -0.0422131000
_diffrn_orient_matrix_UB_13 -0.0047810000
_diffrn_orient_matrix_UB_21 0.0349495000
_diffrn_orient_matrix_UB_22 -0.0250344000
_diffrn_orient_matrix_UB_23 -0.0020504000
_diffrn_orient_matrix_UB_31 0.0102942000
_diffrn_orient_matrix_UB_32 -0.0108650000
_diffrn_orient_matrix_UB_33 0.0233003000
_diffrn_radiation_monochromator graphite
_diffrn_radiation_type 'Mo K\a'
_diffrn_radiation_wavelength 0.71073
_diffrn_reflns_av_R_equivalents 0.0438
_diffrn_reflns_av_unetI/netI 0.0438
_diffrn_reflns_Laue_measured_fraction_full 0.999
_diffrn_reflns_Laue_measured_fraction_max 0.889
_diffrn_reflns_limit_h_max 22
_diffrn_reflns_limit_h_min -23
_diffrn_reflns_limit_k_max 19
_diffrn_reflns_limit_k_min -19
_diffrn_reflns_limit_l_max 39
_diffrn_reflns_limit_l_min -39
_diffrn_reflns_number 34326
_diffrn_reflns_point_group_measured_fraction_full 0.999
_diffrn_reflns_point_group_measured_fraction_max 0.889
_diffrn_reflns_theta_full 27.010
_diffrn_reflns_theta_max 29.788
_diffrn_reflns_theta_min 2.141
_diffrn_source 'Enhance (Mo) X-ray Source'
_exptl_absorpt_coefficient_mu 2.235
_exptl_absorpt_correction_T_max 1.00000
_exptl_absorpt_correction_T_min 0.46430
_exptl_absorpt_correction_type multi-scan
_exptl_absorpt_process_details
;
CrysAlisPro, Agilent Technologies,
Version 1.171.36.28 (release 01-02-2013 CrysAlis171 .NET)
(compiled Feb  1 2013,16:14:44)
Empirical absorption correction using spherical harmonics,
 implemented in SCALE3 ABSPACK scaling algorithm.
;
_exptl_crystal_colour 'clear light colourless'
_exptl_crystal_colour_lustre clear
_exptl_crystal_colour_modifier light
_exptl_crystal_colour_primary colourless
_exptl_crystal_density_diffrn 1.602
_exptl_crystal_density_method 'not measured'
_exptl_crystal_description block
_exptl_crystal_F_000 3520
_exptl_crystal_recrystallization_method 'Re-crystallisation from solvent: n-hexane / dichloromethane'
_exptl_crystal_size_max 0.5
_exptl_crystal_size_mid 0.42
_exptl_crystal_size_min 0.2
_refine_diff_density_max 0.594
_refine_diff_density_min -0.717
_refine_diff_density_rms 0.085
_refine_ls_extinction_method none
_refine_ls_goodness_of_fit_ref 1.006
_refine_ls_hydrogen_treatment constr
_refine_ls_matrix_type full
_refine_ls_number_parameters 390
_refine_ls_number_reflns 9079
_refine_ls_number_restraints 0
_refine_ls_restrained_S_all 1.006
_refine_ls_R_factor_all 0.0579
_refine_ls_R_factor_gt 0.0356
_refine_ls_shift/su_max 0.001
_refine_ls_shift/su_mean 0.000
_refine_ls_structure_factor_coef Fsqd
_refine_ls_weighting_details 'w=1/[\s^2^(Fo^2^)+(0.0387P)^2^] where P=(Fo^2^+2Fc^2^)/3'
_refine_ls_weighting_scheme calc
_refine_ls_wR_factor_gt 0.0729
_refine_ls_wR_factor_ref 0.0801
_reflns_Friedel_coverage 0.000
_reflns_number_gt 6911
_reflns_number_total 9079
_reflns_threshold_expression 'I > 2\s(I)'
_cod_data_source_file d3dt03552b2.cif
_cod_data_source_block e_611
_cod_depositor_comments 'Adding full bibliography for 7715079--7715083.cif.'
_cod_database_code 7715080
_shelx_shelxl_version_number 2018/3
_shelx_space_group_comment
;
The symmetry employed for this shelxl refinement is uniquely defined
by the following loop, which should always be used as a source of
symmetry information in preference to the above space-group names.
They are only intended as comments.
;
_olex2_submission_special_instructions 'No special instructions were received'

loop_
_space_group_symop_operation_xyz
'x, y, z'
'-x+1/2, y, -z'
'x+1/2, y+1/2, z+1/2'
'-x+1, y+1/2, -z+1/2'
'-x, -y, -z'
'x-1/2, -y, z'
'-x+1/2, -y+1/2, -z+1/2'
'x, -y+1/2, z+1/2'

loop_
_atom_site_label
_atom_site_type_symbol
_atom_site_fract_x
_atom_site_fract_y
_atom_site_fract_z
_atom_site_U_iso_or_equiv
_atom_site_adp_type
_atom_site_occupancy
_atom_site_site_symmetry_order
_atom_site_calc_flag
_atom_site_refinement_flags_posn
_atom_site_refinement_flags_adp
_atom_site_refinement_flags_occupancy
_atom_site_disorder_assembly
_atom_site_disorder_group
Ga1 Ga 0.45901(6) 0.96746(8) 0.13600(3) 0.02186(14) Uani 0.9307(19) 1 d . . P A 1
Ga1A Ga 0.4768(8) 0.9572(13) 0.1477(5) 0.039(3) Uani 0.0693(19) 1 d . . P A 2
S1 S 0.51853(3) 1.10651(4) 0.11168(2) 0.02908(15) Uani 1 1 d . . . . .
S2 S 0.60862(4) 0.94023(4) 0.15572(2) 0.02582(14) Uani 1 1 d . . . . .
S3 S 0.41952(4) 0.88584(4) 0.06435(2) 0.02823(14) Uani 1 1 d . . . . .
S4 S 0.42814(4) 0.80554(5) 0.15306(2) 0.02815(14) Uani 1 1 d . . . . .
S5 S 0.32613(4) 1.04939(5) 0.12386(3) 0.0244(2) Uani 0.9307(19) 1 d . . P A 1
S5A S 0.3531(4) 1.0470(7) 0.1548(3) 0.016(2) Uani 0.0693(19) 1 d . . P A 2
S6 S 0.45658(4) 1.03360(5) 0.20803(2) 0.0275(2) Uani 0.9307(19) 1 d . . P A 1
S6A S 0.4986(5) 0.9916(7) 0.2262(3) 0.026(3) Uani 0.0693(19) 1 d . . P A 2
N1 N 0.68070(11) 1.09582(14) 0.13773(7) 0.0257(4) Uani 1 1 d . . . . .
H1 H 0.725584 1.063837 0.150073 0.031 Uiso 1 1 calc R U . . .
N2 N 0.39222(12) 0.70467(14) 0.07809(7) 0.0287(5) Uani 1 1 d . . . . .
H2 H 0.390095 0.657474 0.096369 0.034 Uiso 1 1 calc R U . . .
N3 N 0.32727(13) 1.14744(17) 0.19686(7) 0.0310(6) Uani 0.9307(19) 1 d . . P A 1
H3 H 0.279078 1.165470 0.180135 0.037 Uiso 0.9307(19) 1 calc R U P A 1
N3A N 0.3954(15) 1.118(2) 0.2401(12) 0.033(8) Uani 0.0693(19) 1 d . . P A 2
H3A H 0.420196 1.098896 0.267573 0.040 Uiso 0.0693(19) 1 calc R U P A 2
C1 C 0.61061(14) 1.05304(16) 0.13500(8) 0.0219(5) Uani 1 1 d . . . . .
C2 C 0.69032(14) 1.19161(18) 0.12205(9) 0.0303(6) Uani 1 1 d . . . . .
H2A H 0.743025 1.217858 0.140043 0.036 Uiso 1 1 calc R U . . .
H2B H 0.646169 1.232226 0.127072 0.036 Uiso 1 1 calc R U . . .
C3 C 0.68804(18) 1.1948(2) 0.07326(10) 0.0485(8) Uani 1 1 d . . . . .
H3B H 0.634914 1.171906 0.055138 0.073 Uiso 1 1 calc R U . . .
H3C H 0.731408 1.154395 0.068017 0.073 Uiso 1 1 calc R U . . .
H3D H 0.696292 1.260133 0.064692 0.073 Uiso 1 1 calc R U . . .
C4 C 0.41127(13) 0.78892(17) 0.09618(8) 0.0232(5) Uani 1 1 d . . . . .
C5 C 0.37445(16) 0.68336(19) 0.03045(8) 0.0333(6) Uani 1 1 d . . . . .
H5A H 0.419948 0.705800 0.018786 0.040 Uiso 1 1 calc R U . . .
H5B H 0.324265 0.717216 0.014015 0.040 Uiso 1 1 calc R U . . .
C6 C 0.36291(18) 0.5786(2) 0.02233(10) 0.0441(7) Uani 1 1 d . . . . .
H6A H 0.350677 0.565740 -0.010009 0.066 Uiso 1 1 calc R U . . .
H6B H 0.317536 0.556476 0.033629 0.066 Uiso 1 1 calc R U . . .
H6C H 0.412996 0.545172 0.038097 0.066 Uiso 1 1 calc R U . . .
C7 C 0.36625(15) 1.0839(2) 0.17909(10) 0.0235(6) Uani 0.9307(19) 1 d . . P A 1
C7A C 0.4124(18) 1.058(2) 0.2080(9) 0.006(5) Uiso 0.0693(19) 1 d . . P A 2
C8 C 0.35503(18) 1.1904(2) 0.24062(9) 0.0453(8) Uani 1 1 d . . . . .
H8AA H 0.403203 1.155268 0.258621 0.054 Uiso 0.9307(19) 1 calc R U P A 1
H8AB H 0.311435 1.185351 0.256205 0.054 Uiso 0.9307(19) 1 calc R U P A 1
H8BC H 0.337220 1.185377 0.268520 0.054 Uiso 0.0693(19) 1 calc R U P A 2
H8BD H 0.305039 1.182021 0.215548 0.054 Uiso 0.0693(19) 1 calc R U P A 2
C9 C 0.37726(18) 1.2919(2) 0.23828(10) 0.0478(8) Uani 1 1 d . . . . .
H9A H 0.420994 1.297295 0.223286 0.072 Uiso 1 1 calc R U . . .
H9B H 0.396045 1.317791 0.268801 0.072 Uiso 1 1 calc R U . . .
H9C H 0.329368 1.327421 0.221212 0.072 Uiso 1 1 calc R U . . .
Ga2 Ga 0.62271(2) 0.52740(2) 0.13399(2) 0.02411(7) Uani 1 1 d . . . . .
S7 S 0.49335(3) 0.54980(4) 0.15406(2) 0.02590(14) Uani 1 1 d . . . . .
S8 S 0.54143(4) 0.38913(4) 0.10678(2) 0.03151(15) Uani 1 1 d . . . . .
S9 S 0.69286(4) 0.46894(5) 0.20846(2) 0.02934(15) Uani 1 1 d . . . . .
S10 S 0.74954(3) 0.44992(4) 0.12719(2) 0.02609(14) Uani 1 1 d . . . . .
S11 S 0.66771(4) 0.69033(5) 0.14906(2) 0.02857(14) Uani 1 1 d . . . . .
S12 S 0.59117(4) 0.60772(4) 0.06089(2) 0.02775(14) Uani 1 1 d . . . . .
N4 N 0.40066(12) 0.39855(15) 0.12833(8) 0.0345(5) Uani 1 1 d . . . . .
H4 H 0.367994 0.428110 0.141614 0.041 Uiso 1 1 calc R U . . .
N5 N 0.82446(11) 0.37120(15) 0.20559(7) 0.0287(5) Uani 1 1 d . . . . .
H5 H 0.857826 0.349020 0.190655 0.034 Uiso 1 1 calc R U . . .
N6 N 0.63032(13) 0.79036(15) 0.07389(7) 0.0297(5) Uani 1 1 d . . . . .
H6 H 0.651142 0.837215 0.092220 0.036 Uiso 1 1 calc R U . . .
C10 C 0.47070(14) 0.44049(17) 0.12959(9) 0.0267(5) Uani 1 1 d . . . . .
C11 C 0.37238(16) 0.30816(19) 0.10709(12) 0.0472(8) Uani 1 1 d . . . . .
H11A H 0.341047 0.274516 0.125119 0.057 Uiso 1 1 calc R U . . .
H11B H 0.420141 0.268549 0.106565 0.057 Uiso 1 1 calc R U . . .
C12 C 0.3195(2) 0.3207(2) 0.05994(11) 0.0566(9) Uani 1 1 d . . . . .
H12A H 0.351033 0.351781 0.041687 0.085 Uiso 1 1 calc R U . . .
H12B H 0.272200 0.359899 0.060324 0.085 Uiso 1 1 calc R U . . .
H12C H 0.300869 0.258573 0.046985 0.085 Uiso 1 1 calc R U . . .
C13 C 0.76298(13) 0.42455(17) 0.18342(8) 0.0243(5) Uani 1 1 d . . . . .
C14 C 0.84115(15) 0.3462(2) 0.25334(8) 0.0334(6) Uani 1 1 d . . . . .
H14A H 0.789355 0.329977 0.260373 0.040 Uiso 1 1 calc R U . . .
H14B H 0.865495 0.401324 0.272056 0.040 Uiso 1 1 calc R U . . .
C15 C 0.89886(17) 0.2632(2) 0.26436(10) 0.0390(7) Uani 1 1 d . . . . .
H15A H 0.873481 0.207796 0.247005 0.059 Uiso 1 1 calc R U . . .
H15B H 0.911059 0.249098 0.296584 0.059 Uiso 1 1 calc R U . . .
H15C H 0.949581 0.278826 0.256671 0.059 Uiso 1 1 calc R U . . .
C16 C 0.62918(13) 0.70617(17) 0.09194(8) 0.0242(5) Uani 1 1 d . . . . .
C17 C 0.60013(17) 0.81290(19) 0.02618(9) 0.0361(6) Uani 1 1 d . . . . .
H17A H 0.539859 0.807637 0.016750 0.043 Uiso 1 1 calc R U . . .
H17B H 0.622485 0.766956 0.008389 0.043 Uiso 1 1 calc R U . . .
C18 C 0.6246(3) 0.9107(3) 0.01718(11) 0.0743(12) Uani 1 1 d . . . . .
H18A H 0.603558 0.924773 -0.014971 0.111 Uiso 1 1 calc R U . . .
H18B H 0.684296 0.915440 0.025963 0.111 Uiso 1 1 calc R U . . .
H18C H 0.602067 0.956134 0.034619 0.111 Uiso 1 1 calc R U . . .

loop_
_atom_site_aniso_label
_atom_site_aniso_U_11
_atom_site_aniso_U_22
_atom_site_aniso_U_33
_atom_site_aniso_U_23
_atom_site_aniso_U_13
_atom_site_aniso_U_12
Ga1 0.0210(4) 0.0184(2) 0.0278(3) -0.0017(2) 0.0093(2) -0.0018(3)
Ga1A 0.013(4) 0.041(6) 0.064(9) -0.011(6) 0.011(4) -0.008(4)
S1 0.0198(3) 0.0203(3) 0.0478(4) 0.0039(3) 0.0103(3) 0.0016(2)
S2 0.0276(3) 0.0189(3) 0.0316(3) 0.0031(3) 0.0091(2) 0.0008(2)
S3 0.0334(3) 0.0227(3) 0.0295(3) 0.0022(3) 0.0099(3) -0.0004(3)
S4 0.0354(3) 0.0238(3) 0.0257(3) -0.0010(3) 0.0090(3) -0.0067(3)
S5 0.0190(3) 0.0246(4) 0.0292(5) -0.0034(3) 0.0056(3) -0.0023(3)
S5A 0.011(3) 0.030(5) 0.007(5) -0.008(4) 0.000(3) -0.004(3)
S6 0.0230(4) 0.0301(4) 0.0284(4) -0.0032(3) 0.0050(3) 0.0033(3)
S6A 0.018(4) 0.029(5) 0.032(5) 0.006(4) 0.008(4) 0.004(4)
N1 0.0176(9) 0.0221(11) 0.0374(12) 0.0038(10) 0.0075(8) 0.0019(8)
N2 0.0359(11) 0.0190(11) 0.0274(11) 0.0011(9) 0.0023(9) -0.0003(9)
N3 0.0266(11) 0.0373(14) 0.0295(12) -0.0037(11) 0.0084(9) 0.0079(10)
N3A 0.007(12) 0.022(16) 0.07(2) 0.001(16) 0.002(13) 0.002(11)
C1 0.0250(11) 0.0189(12) 0.0233(12) -0.0029(10) 0.0093(9) 0.0007(9)
C2 0.0217(11) 0.0247(13) 0.0448(16) 0.0025(12) 0.0098(11) -0.0031(10)
C3 0.0482(17) 0.051(2) 0.0473(18) 0.0089(16) 0.0142(14) -0.0125(15)
C4 0.0199(11) 0.0197(12) 0.0289(13) 0.0006(11) 0.0045(9) 0.0031(9)
C5 0.0341(14) 0.0332(15) 0.0283(13) -0.0061(12) 0.0010(10) 0.0038(11)
C6 0.0431(17) 0.0400(18) 0.0444(18) -0.0156(15) 0.0035(13) -0.0050(13)
C7 0.0231(13) 0.0221(14) 0.0269(15) -0.0017(13) 0.0095(11) -0.0046(11)
C8 0.0545(18) 0.051(2) 0.0352(16) -0.0047(15) 0.0202(14) 0.0167(16)
C9 0.0467(17) 0.046(2) 0.0436(17) -0.0155(15) 0.0007(13) 0.0108(15)
Ga2 0.02009(13) 0.01930(14) 0.03335(16) 0.00135(12) 0.00796(11) -0.00082(10)
S7 0.0219(3) 0.0223(3) 0.0336(3) -0.0001(3) 0.0076(2) 0.0023(2)
S8 0.0228(3) 0.0197(3) 0.0553(4) -0.0044(3) 0.0162(3) 0.0001(2)
S9 0.0267(3) 0.0292(4) 0.0352(4) 0.0045(3) 0.0136(3) 0.0061(3)
S10 0.0204(3) 0.0277(3) 0.0314(3) 0.0021(3) 0.0091(2) -0.0009(2)
S11 0.0340(3) 0.0223(3) 0.0275(3) 0.0012(3) 0.0051(2) -0.0044(3)
S12 0.0299(3) 0.0238(3) 0.0294(3) -0.0018(3) 0.0077(2) -0.0020(3)
N4 0.0229(10) 0.0225(11) 0.0634(16) -0.0017(11) 0.0208(10) 0.0003(9)
N5 0.0212(10) 0.0355(13) 0.0300(11) 0.0000(10) 0.0079(8) 0.0041(9)
N6 0.0414(12) 0.0205(11) 0.0284(11) -0.0011(10) 0.0114(9) -0.0009(9)
C10 0.0205(11) 0.0198(12) 0.0403(15) 0.0070(11) 0.0092(10) 0.0029(9)
C11 0.0287(14) 0.0216(14) 0.098(3) -0.0052(16) 0.0289(15) -0.0051(11)
C12 0.062(2) 0.046(2) 0.074(2) -0.0277(19) 0.0403(18) -0.0210(17)
C13 0.0181(11) 0.0208(12) 0.0340(13) -0.0028(11) 0.0069(9) -0.0041(9)
C14 0.0279(13) 0.0411(17) 0.0296(14) 0.0007(13) 0.0050(10) 0.0044(11)
C15 0.0381(15) 0.0368(16) 0.0400(16) 0.0080(14) 0.0069(12) 0.0030(13)
C16 0.0218(11) 0.0242(13) 0.0297(13) 0.0005(11) 0.0121(9) 0.0027(10)
C17 0.0478(16) 0.0325(16) 0.0318(14) 0.0048(13) 0.0174(12) 0.0056(13)
C18 0.110(3) 0.053(2) 0.047(2) 0.0225(19) -0.001(2) -0.024(2)

loop_
_atom_type_symbol
_atom_type_description
_atom_type_scat_dispersion_real
_atom_type_scat_dispersion_imag
_atom_type_scat_source
C C 0.0033 0.0016 'International Tables Vol C Tables 4.2.6.8 and 6.1.1.4'
H H 0.0000 0.0000 'International Tables Vol C Tables 4.2.6.8 and 6.1.1.4'
N N 0.0061 0.0033 'International Tables Vol C Tables 4.2.6.8 and 6.1.1.4'
S S 0.1246 0.1234 'International Tables Vol C Tables 4.2.6.8 and 6.1.1.4'
Ga Ga 0.2307 1.6083 'International Tables Vol C Tables 4.2.6.8 and 6.1.1.4'

loop_
_geom_angle_atom_site_label_1
_geom_angle_atom_site_label_2
_geom_angle_atom_site_label_3
_geom_angle
_geom_angle_site_symmetry_1
_geom_angle_site_symmetry_3
_geom_angle_publ_flag
S1 Ga1 S2 73.38(4) . . ?
S1 Ga1 S3 97.95(4) . . ?
S1 Ga1 S4 164.09(5) . . ?
S1 Ga1 S5 90.92(4) . . ?
S1 Ga1 S6 94.87(5) . . ?
S3 Ga1 S2 99.37(4) . . ?
S3 Ga1 S4 74.24(4) . . ?
S3 Ga1 S5 93.88(3) . . ?
S3 Ga1 S6 162.21(6) . . ?
S4 Ga1 S2 93.94(4) . . ?
S4 Ga1 S5 103.27(5) . . ?
S5 Ga1 S2 160.63(6) . . ?
S6 Ga1 S2 96.08(3) . . ?
S6 Ga1 S4 96.02(4) . . ?
S6 Ga1 S5 73.57(4) . . ?
S1 Ga1A S3 88.0(5) . . ?
S2 Ga1A S1 75.3(5) . . ?
S2 Ga1A S3 99.3(6) . . ?
S2 Ga1A S4 105.4(6) . . ?
S2 Ga1A S5A 153.5(9) . . ?
S2 Ga1A S6A 91.9(4) . . ?
S4 Ga1A S1 159.1(7) . . ?
S4 Ga1A S3 71.3(5) . . ?
S4 Ga1A S5A 97.7(6) . . ?
S4 Ga1A S6A 94.3(7) . . ?
S5A Ga1A S1 87.7(5) . . ?
S5A Ga1A S3 100.2(4) . . ?
S6A Ga1A S1 106.6(7) . . ?
S6A Ga1A S3 163.5(9) . . ?
S6A Ga1A S5A 73.3(6) . . ?
C1 S1 Ga1 85.65(8) . . ?
C1 S1 Ga1A 77.6(3) . . ?
C1 S2 Ga1 83.54(8) . . ?
C1 S2 Ga1A 88.8(5) . . ?
C4 S3 Ga1 84.34(9) . . ?
C4 S3 Ga1A 79.3(4) . . ?
C4 S4 Ga1 83.87(9) . . ?
C4 S4 Ga1A 90.9(4) . . ?
C7 S5 Ga1 83.20(9) . . ?
C7A S5A Ga1A 80.6(11) . . ?
C7 S6 Ga1 85.22(11) . . ?
C7A S6A Ga1A 83.9(10) . . ?
C1 N1 H1 117.2 . . ?
C1 N1 C2 125.68(19) . . ?
C2 N1 H1 117.2 . . ?
C4 N2 H2 117.4 . . ?
C4 N2 C5 125.3(2) . . ?
C5 N2 H2 117.4 . . ?
C7 N3 H3 116.5 . . ?
C7 N3 C8 127.0(2) . . ?
C8 N3 H3 116.5 . . ?
C7A N3A H3A 111.3 . . ?
C8 N3A H3A 111.3 . . ?
C8 N3A C7A 137(3) . . ?
S1 C1 S2 117.17(13) . . ?
N1 C1 S1 122.26(18) . . ?
N1 C1 S2 120.57(17) . . ?
N1 C2 H2A 109.0 . . ?
N1 C2 H2B 109.0 . . ?
N1 C2 C3 112.7(2) . . ?
H2A C2 H2B 107.8 . . ?
C3 C2 H2A 109.0 . . ?
C3 C2 H2B 109.0 . . ?
C2 C3 H3B 109.5 . . ?
C2 C3 H3C 109.5 . . ?
C2 C3 H3D 109.5 . . ?
H3B C3 H3C 109.5 . . ?
H3B C3 H3D 109.5 . . ?
H3C C3 H3D 109.5 . . ?
S3 C4 S4 117.45(14) . . ?
N2 C4 S3 121.81(18) . . ?
N2 C4 S4 120.74(18) . . ?
N2 C5 H5A 109.5 . . ?
N2 C5 H5B 109.5 . . ?
N2 C5 C6 110.8(2) . . ?
H5A C5 H5B 108.1 . . ?
C6 C5 H5A 109.5 . . ?
C6 C5 H5B 109.5 . . ?
C5 C6 H6A 109.5 . . ?
C5 C6 H6B 109.5 . . ?
C5 C6 H6C 109.5 . . ?
H6A C6 H6B 109.5 . . ?
H6A C6 H6C 109.5 . . ?
H6B C6 H6C 109.5 . . ?
S6 C7 S5 117.27(17) . . ?
N3 C7 S5 119.6(2) . . ?
N3 C7 S6 123.2(2) . . ?
S5A C7A S6A 120.5(18) . . ?
N3A C7A S5A 124(2) . . ?
N3A C7A S6A 115(2) . . ?
N3 C8 H8AA 109.1 . . ?
N3 C8 H8AB 109.1 . . ?
N3 C8 C9 112.5(3) . . ?
N3A C8 H8BC 104.7 . . ?
N3A C8 H8BD 104.7 . . ?
N3A C8 C9 130.4(13) . . ?
H8AA C8 H8AB 107.8 . . ?
H8BC C8 H8BD 105.7 . . ?
C9 C8 H8AA 109.1 . . ?
C9 C8 H8AB 109.1 . . ?
C9 C8 H8BC 104.7 . . ?
C9 C8 H8BD 104.7 . . ?
C8 C9 H9A 109.5 . . ?
C8 C9 H9B 109.5 . . ?
C8 C9 H9C 109.5 . . ?
H9A C9 H9B 109.5 . . ?
H9A C9 H9C 109.5 . . ?
H9B C9 H9C 109.5 . . ?
S7 Ga2 S10 159.36(2) . . ?
S8 Ga2 S7 73.97(2) . . ?
S8 Ga2 S9 98.25(2) . . ?
S8 Ga2 S10 92.52(2) . . ?
S8 Ga2 S11 162.90(2) . . ?
S8 Ga2 S12 95.26(2) . . ?
S9 Ga2 S7 92.82(2) . . ?
S9 Ga2 S10 73.40(2) . . ?
S9 Ga2 S12 163.13(2) . . ?
S11 Ga2 S7 95.00(2) . . ?
S11 Ga2 S9 95.26(2) . . ?
S11 Ga2 S10 101.39(2) . . ?
S11 Ga2 S12 73.60(2) . . ?
S12 Ga2 S7 100.62(2) . . ?
S12 Ga2 S10 96.01(2) . . ?
C10 S7 Ga2 83.30(8) . . ?
C10 S8 Ga2 85.11(9) . . ?
C13 S9 Ga2 85.45(9) . . ?
C13 S10 Ga2 83.55(8) . . ?
C16 S11 Ga2 85.06(8) . . ?
C16 S12 Ga2 84.52(8) . . ?
C10 N4 H4 116.9 . . ?
C10 N4 C11 126.2(2) . . ?
C11 N4 H4 116.9 . . ?
C13 N5 H5 117.7 . . ?
C13 N5 C14 124.7(2) . . ?
C14 N5 H5 117.7 . . ?
C16 N6 H6 117.1 . . ?
C16 N6 C17 125.7(2) . . ?
C17 N6 H6 117.1 . . ?
S8 C10 S7 117.58(13) . . ?
N4 C10 S7 120.60(19) . . ?
N4 C10 S8 121.8(2) . . ?
N4 C11 H11A 109.2 . . ?
N4 C11 H11B 109.2 . . ?
N4 C11 C12 111.8(2) . . ?
H11A C11 H11B 107.9 . . ?
C12 C11 H11A 109.2 . . ?
C12 C11 H11B 109.2 . . ?
C11 C12 H12A 109.5 . . ?
C11 C12 H12B 109.5 . . ?
C11 C12 H12C 109.5 . . ?
H12A C12 H12B 109.5 . . ?
H12A C12 H12C 109.5 . . ?
H12B C12 H12C 109.5 . . ?
S9 C13 S10 117.45(14) . . ?
N5 C13 S9 121.84(19) . . ?
N5 C13 S10 120.70(18) . . ?
N5 C14 H14A 109.5 . . ?
N5 C14 H14B 109.5 . . ?
N5 C14 C15 110.5(2) . . ?
H14A C14 H14B 108.1 . . ?
C15 C14 H14A 109.5 . . ?
C15 C14 H14B 109.5 . . ?
C14 C15 H15A 109.5 . . ?
C14 C15 H15B 109.5 . . ?
C14 C15 H15C 109.5 . . ?
H15A C15 H15B 109.5 . . ?
H15A C15 H15C 109.5 . . ?
H15B C15 H15C 109.5 . . ?
S12 C16 S11 116.71(14) . . ?
N6 C16 S11 120.42(19) . . ?
N6 C16 S12 122.87(18) . . ?
N6 C17 H17A 109.5 . . ?
N6 C17 H17B 109.5 . . ?
N6 C17 C18 110.6(2) . . ?
H17A C17 H17B 108.1 . . ?
C18 C17 H17A 109.5 . . ?
C18 C17 H17B 109.5 . . ?
C17 C18 H18A 109.5 . . ?
C17 C18 H18B 109.5 . . ?
C17 C18 H18C 109.5 . . ?
H18A C18 H18B 109.5 . . ?
H18A C18 H18C 109.5 . . ?
H18B C18 H18C 109.5 . . ?

loop_
_geom_bond_atom_site_label_1
_geom_bond_atom_site_label_2
_geom_bond_distance
_geom_bond_site_symmetry_2
_geom_bond_publ_flag
Ga1 S1 2.4191(14) . ?
Ga1 S2 2.4817(11) . ?
Ga1 S3 2.4220(12) . ?
Ga1 S4 2.4340(14) . ?
Ga1 S5 2.4759(11) . ?
Ga1 S6 2.4222(12) . ?
Ga1A S1 2.570(19) . ?
Ga1A S2 2.201(14) . ?
Ga1A S3 2.687(15) . ?
Ga1A S4 2.317(19) . ?
Ga1A S5A 2.518(17) . ?
Ga1A S6A 2.400(18) . ?
S1 C1 1.712(2) . ?
S2 C1 1.719(2) . ?
S3 C4 1.712(2) . ?
S4 C4 1.717(2) . ?
S5 C7 1.726(3) . ?
S5A C7A 1.68(3) . ?
S6 C7 1.709(3) . ?
S6A C7A 1.70(3) . ?
N1 H1 0.8800 . ?
N1 C1 1.319(3) . ?
N1 C2 1.460(3) . ?
N2 H2 0.8800 . ?
N2 C4 1.316(3) . ?
N2 C5 1.450(3) . ?
N3 H3 0.8800 . ?
N3 C7 1.320(4) . ?
N3 C8 1.439(3) . ?
N3A H3A 0.8800 . ?
N3A C7A 1.39(4) . ?
N3A C8 1.24(3) . ?
C2 H2A 0.9900 . ?
C2 H2B 0.9900 . ?
C2 C3 1.497(4) . ?
C3 H3B 0.9800 . ?
C3 H3C 0.9800 . ?
C3 H3D 0.9800 . ?
C5 H5A 0.9900 . ?
C5 H5B 0.9900 . ?
C5 C6 1.504(4) . ?
C6 H6A 0.9800 . ?
C6 H6B 0.9800 . ?
C6 H6C 0.9800 . ?
C8 H8AA 0.9900 . ?
C8 H8AB 0.9900 . ?
C8 H8BC 0.9900 . ?
C8 H8BD 0.9900 . ?
C8 C9 1.488(4) . ?
C9 H9A 0.9800 . ?
C9 H9B 0.9800 . ?
C9 H9C 0.9800 . ?
Ga2 S7 2.4630(6) . ?
Ga2 S8 2.4076(7) . ?
Ga2 S9 2.4299(7) . ?
Ga2 S10 2.4781(6) . ?
Ga2 S11 2.4283(7) . ?
Ga2 S12 2.4514(7) . ?
S7 C10 1.715(3) . ?
S8 C10 1.711(2) . ?
S9 C13 1.707(2) . ?
S10 C13 1.726(3) . ?
S11 C16 1.721(2) . ?
S12 C16 1.712(2) . ?
N4 H4 0.8800 . ?
N4 C10 1.322(3) . ?
N4 C11 1.455(3) . ?
N5 H5 0.8800 . ?
N5 C13 1.320(3) . ?
N5 C14 1.467(3) . ?
N6 H6 0.8800 . ?
N6 C16 1.315(3) . ?
N6 C17 1.457(3) . ?
C11 H11A 0.9900 . ?
C11 H11B 0.9900 . ?
C11 C12 1.500(4) . ?
C12 H12A 0.9800 . ?
C12 H12B 0.9800 . ?
C12 H12C 0.9800 . ?
C14 H14A 0.9900 . ?
C14 H14B 0.9900 . ?
C14 C15 1.507(4) . ?
C15 H15A 0.9800 . ?
C15 H15B 0.9800 . ?
C15 H15C 0.9800 . ?
C17 H17A 0.9900 . ?
C17 H17B 0.9900 . ?
C17 C18 1.489(4) . ?
C18 H18A 0.9800 . ?
C18 H18B 0.9800 . ?
C18 H18C 0.9800 . ?

loop_
_geom_torsion_atom_site_label_1
_geom_torsion_atom_site_label_2
_geom_torsion_atom_site_label_3
_geom_torsion_atom_site_label_4
_geom_torsion
_geom_torsion_site_symmetry_1
_geom_torsion_site_symmetry_2
_geom_torsion_site_symmetry_3
_geom_torsion_site_symmetry_4
_geom_torsion_publ_flag
Ga1 S1 C1 S2 4.82(12) . . . . ?
Ga1 S1 C1 N1 -174.4(2) . . . . ?
Ga1 S2 C1 S1 -4.71(12) . . . . ?
Ga1 S2 C1 N1 174.6(2) . . . . ?
Ga1 S3 C4 S4 3.19(12) . . . . ?
Ga1 S3 C4 N2 -177.25(19) . . . . ?
Ga1 S4 C4 S3 -3.18(12) . . . . ?
Ga1 S4 C4 N2 177.26(19) . . . . ?
Ga1 S5 C7 S6 -8.02(14) . . . . ?
Ga1 S5 C7 N3 171.4(2) . . . . ?
Ga1 S6 C7 S5 8.17(14) . . . . ?
Ga1 S6 C7 N3 -171.2(2) . . . . ?
Ga1A S1 C1 S2 9.3(4) . . . . ?
Ga1A S1 C1 N1 -169.9(4) . . . . ?
Ga1A S2 C1 S1 -10.6(4) . . . . ?
Ga1A S2 C1 N1 168.6(5) . . . . ?
Ga1A S3 C4 S4 8.9(3) . . . . ?
Ga1A S3 C4 N2 -171.5(4) . . . . ?
Ga1A S4 C4 S3 -10.2(4) . . . . ?
Ga1A S4 C4 N2 170.3(4) . . . . ?
Ga1A S5A C7A S6A -12.0(16) . . . . ?
Ga1A S5A C7A N3A 169(3) . . . . ?
Ga1A S6A C7A S5A 12.5(17) . . . . ?
Ga1A S6A C7A N3A -168(2) . . . . ?
C1 N1 C2 C3 -86.0(3) . . . . ?
C2 N1 C1 S1 0.2(3) . . . . ?
C2 N1 C1 S2 -179.04(19) . . . . ?
C4 N2 C5 C6 174.7(2) . . . . ?
C5 N2 C4 S3 -1.4(3) . . . . ?
C5 N2 C4 S4 178.12(18) . . . . ?
C7 N3 C8 C9 109.0(3) . . . . ?
C7A N3A C8 C9 -87(4) . . . . ?
C8 N3 C7 S5 -174.0(2) . . . . ?
C8 N3 C7 S6 5.3(4) . . . . ?
C8 N3A C7A S5A -22(5) . . . . ?
C8 N3A C7A S6A 159(3) . . . . ?
Ga2 S7 C10 S8 -2.04(13) . . . . ?
Ga2 S7 C10 N4 178.4(2) . . . . ?
Ga2 S8 C10 S7 2.08(13) . . . . ?
Ga2 S8 C10 N4 -178.4(2) . . . . ?
Ga2 S9 C13 S10 3.72(12) . . . . ?
Ga2 S9 C13 N5 -175.0(2) . . . . ?
Ga2 S10 C13 S9 -3.66(12) . . . . ?
Ga2 S10 C13 N5 175.0(2) . . . . ?
Ga2 S11 C16 S12 -3.22(11) . . . . ?
Ga2 S11 C16 N6 177.37(19) . . . . ?
Ga2 S12 C16 S11 3.20(11) . . . . ?
Ga2 S12 C16 N6 -177.4(2) . . . . ?
C10 N4 C11 C12 -94.2(3) . . . . ?
C11 N4 C10 S7 177.3(2) . . . . ?
C11 N4 C10 S8 -2.2(4) . . . . ?
C13 N5 C14 C15 163.2(2) . . . . ?
C14 N5 C13 S9 -1.7(3) . . . . ?
C14 N5 C13 S10 179.64(19) . . . . ?
C16 N6 C17 C18 -170.0(3) . . . . ?
C17 N6 C16 S11 179.66(19) . . . . ?
C17 N6 C16 S12 0.3(3) . . . . ?
